data_8103186
loop_
_publ_author_name
'Aron Wosylus'
'Yurii Prots'
'Ulrich Schwarz'

_publ_section_title
;
 Crystal structure of ytterbium trisilicide, YbSi3
;
_journal_issue 3
_journal_name_full 'Zeitschrift f\"ur Kristallographie - New Crystal Structures'
_journal_page_first 295
_journal_volume 226
_journal_year 2011
_chemical_formula_sum 'Si3 Yb'
_chemical_formula_weight 257.31
_space_group_IT_number 139
_symmetry_cell_setting tetragonal
_symmetry_space_group_name_Hall '-I 4 2'
_symmetry_space_group_name_H-M 'I 4/m m m'
_atom_sites_solution_primary direct
_atom_sites_solution_secondary difmap
_cell_angle_alpha 90
_cell_angle_beta 90
_cell_angle_gamma 90
_cell_formula_units_Z 8
_cell_length_a 7.1657(2)
_cell_length_b 7.1657(2)
_cell_length_c 10.6581(4)
_cell_measurement_reflns_used 30
_cell_measurement_temperature 293(2)
_cell_measurement_theta_max 50
_cell_measurement_theta_min 1
_cell_volume 547.26(3)
_computing_cell_refinement 'CSD (Akselrud, 1993)'
_computing_data_collection 'CrystalClear (Rigaku Corp., 2000)'
_computing_data_reduction 'CrystalClear (Rigaku Corp., 2000)'
_computing_structure_refinement 'SHELXL-97 (Sheldrick, 1997)'
_diffrn_ambient_temperature 293(2)
_diffrn_detector 'Mercury CCD (2x2 bin mode)'
_diffrn_detector_area_resol_mean 14.6306
_diffrn_measured_fraction_theta_full 0.994
_diffrn_measured_fraction_theta_max 0.994
_diffrn_measurement_details
;
        scan:
        Number of images: 300
                   Slice: -70.0000 - 170.0000
             Image width: 0.8000
                Exp time: 30.0000
           Rotation axis: Phi
                   Omega: 0.0000
                     Chi: 0.0000
                     Phi: 0.0000
                     XTD: 41.8100
                  2theta: -25.0000
        scan:
        Number of images: 70
                   Slice: -38.0000 - 18.0000
             Image width: 0.8000
                Exp time: 30.0000
           Rotation axis: Omega
                   Omega: 0.0000
                     Chi: -90.0000
                     Phi: 45.0000
                     XTD: 41.8100
                  2theta: -25.0000
;
_diffrn_measurement_device 'Rigaku AFC7'
_diffrn_measurement_method oscillation
_diffrn_radiation_monochromator graphite
_diffrn_radiation_type MoK\a
_diffrn_radiation_wavelength 0.71073
_diffrn_reflns_av_R_equivalents 0.0286
_diffrn_reflns_limit_h_max 9
_diffrn_reflns_limit_h_min -10
_diffrn_reflns_limit_k_max 10
_diffrn_reflns_limit_k_min -9
_diffrn_reflns_limit_l_max 15
_diffrn_reflns_limit_l_min -15
_diffrn_reflns_number 2928
_diffrn_reflns_reduction_process 'Lp corrections applied'
_diffrn_reflns_theta_full 31.89
_diffrn_reflns_theta_max 31.89
_diffrn_reflns_theta_min 3.43
_diffrn_source 'fine-focus sealed tube'
_diffrn_source_current 32
_diffrn_source_power 1.6
_diffrn_source_voltage 50
_exptl_absorpt_coefficient_mu 35.127
_exptl_absorpt_correction_T_max 0.632
_exptl_absorpt_correction_T_min 0.2509
_exptl_absorpt_correction_type numerical
_exptl_absorpt_process_details 'CrystalClear (Rigaku Corp., 2000)'
_exptl_crystal_colour grey
_exptl_crystal_density_diffrn 6.246
_exptl_crystal_density_method 'not measured'
_exptl_crystal_description platelet
_exptl_crystal_F_000 896
_exptl_crystal_size_max 0.075
_exptl_crystal_size_mid 0.065
_exptl_crystal_size_min 0.025
_refine_diff_density_max 5.194
_refine_diff_density_min -4.06
_refine_ls_extinction_method none
_refine_ls_goodness_of_fit_ref 1.248
_refine_ls_matrix_type full
_refine_ls_number_parameters 16
_refine_ls_number_reflns 306
_refine_ls_number_restraints 0
_refine_ls_restrained_S_all 1.248
_refine_ls_R_factor_all 0.021
_refine_ls_R_factor_gt 0.020
_refine_ls_shift/su_max 0.001
_refine_ls_shift/su_mean 0
_refine_ls_structure_factor_coef Fsqd
_refine_ls_weighting_details 'calc w=1/[\s^2^(Fo^2^)+(0.0089P)^2^+17.3812P] where P=(Fo^2^+2Fc^2^)/3'
_refine_ls_weighting_scheme calc
_refine_ls_wR_factor_gt 0.044
_refine_ls_wR_factor_ref 0.045
_reflns_number_gt 300
_reflns_number_total 306
_reflns_threshold_expression >2sigma(I)
_cod_data_source_file 710066.cff
_cod_data_source_block YbSi3
_cod_depositor_comments
;
The following automatic conversions were performed:

'_exptl_absorpt_correction_type' value 'Numerical' changed to
'numerical' according to
/home/saulius/struct/CIF-dictionaries/cif_core.dic dictionary named
'cif_core.dic' version 2.4.1 from 2010-06-29.

Automatic conversion script
Id: cif_fix_values 1715 2011-07-08 13:25:40Z adriana 
;
_cod_original_sg_symbol_H-M 'I 4/ m m m'
_cod_database_code 8103186

loop_
_symmetry_equiv_pos_as_xyz
'x, y, z'
'-x, -y, z'
'x, -y, -z'
'-x, y, -z'
'-y, -x, -z'
'y, x, -z'
'y, -x, z'
'-y, x, z'
'x+1/2, y+1/2, z+1/2'
'-x+1/2, -y+1/2, z+1/2'
'x+1/2, -y+1/2, -z+1/2'
'-x+1/2, y+1/2, -z+1/2'
'-y+1/2, -x+1/2, -z+1/2'
'y+1/2, x+1/2, -z+1/2'
'y+1/2, -x+1/2, z+1/2'
'-y+1/2, x+1/2, z+1/2'
'-x, -y, -z'
'x, y, -z'
'-x, y, z'
'x, -y, z'
'y, x, z'
'-y, -x, z'
'-y, x, -z'
'y, -x, -z'
'-x+1/2, -y+1/2, -z+1/2'
'x+1/2, y+1/2, -z+1/2'
'-x+1/2, y+1/2, z+1/2'
'x+1/2, -y+1/2, z+1/2'
'y+1/2, x+1/2, z+1/2'
'-y+1/2, -x+1/2, z+1/2'
'-y+1/2, x+1/2, -z+1/2'
'y+1/2, -x+1/2, -z+1/2'

loop_
_atom_site_label
_atom_site_type_symbol
_atom_site_symmetry_multiplicity
_atom_site_Wyckoff_symbol
_atom_site_fract_x
_atom_site_fract_y
_atom_site_fract_z
_atom_site_U_iso_or_equiv
_atom_site_adp_type
_atom_site_occupancy
_atom_site_calc_flag
_atom_site_refinement_flags
Yb1 Yb 8 e 0 0 0.16973(5) 0.00769(13) Uani 1 d S
Yb2 Yb 8 d 0 0.5 0.25 0.00702(12) Uani 1 d S
Si1 Si 2 m 0.31474(17) 0.31474(17) 0.11459(15) 0.0093(3) Uani 1 d S
Si2 Si 4 i 0.3289(3) 0 0 0.0074(4) Uani 1 d S

loop_
_atom_site_aniso_label
_atom_site_aniso_U_11
_atom_site_aniso_U_22
_atom_site_aniso_U_33
_atom_site_aniso_U_23
_atom_site_aniso_U_13
_atom_site_aniso_U_12
Yb1 0.00783(16) 0.00783(16) 0.0074(2) 0 0 0
Yb2 0.00705(15) 0.00705(15) 0.0070(2) 0 0 0
Si1 0.0089(4) 0.0089(4) 0.0102(7) -0.0011(4) -0.0011(4) 0.0015(6)
Si2 0.0073(10) 0.0068(9) 0.0081(9) 0 0 0

loop_
_atom_type_symbol
_atom_type_description
_atom_type_scat_dispersion_real
_atom_type_scat_dispersion_imag
_atom_type_scat_source
Si Si 0.0817 0.0704 'International Tables Vol C Tables 4.2.6.8 and 6.1.1.4'
Yb Yb -0.385 5.5486 'International Tables Vol C Tables 4.2.6.8 and 6.1.1.4'

loop_
_geom_angle_atom_site_label_1
_geom_angle_atom_site_label_2
_geom_angle_atom_site_label_3
_geom_angle
_geom_angle_site_symmetry_1
_geom_angle_site_symmetry_3
Si1 Yb1 Si1 53.14(4) 0 0
Si1 Yb1 Si1 53.14(4) 0 0
Si1 Yb1 Si1 78.48(7) 0 0
Si1 Yb1 Si1 78.48(7) 0 0
Si1 Yb1 Si1 53.14(4) 0 0
Si1 Yb1 Si1 53.14(4) 0 0
Si1 Yb1 Si2 145.730(18) 0 0
Si1 Yb1 Si2 96.71(4) 0 0
Si1 Yb1 Si2 145.730(18) 0 0
Si1 Yb1 Si2 96.71(4) 0 0
Si1 Yb1 Si2 145.730(18) 0 0
Si1 Yb1 Si2 145.730(18) 0 0
Si1 Yb1 Si2 96.71(4) 0 0
Si1 Yb1 Si2 96.71(4) 0 0
Si2 Yb1 Si2 68.24(3) 0 0
Si1 Yb1 Si2 96.71(4) 0 0
Si1 Yb1 Si2 96.71(4) 0 0
Si1 Yb1 Si2 145.730(18) 0 0
Si1 Yb1 Si2 145.730(18) 0 0
Si2 Yb1 Si2 68.24(3) 0 0
Si2 Yb1 Si2 104.99(6) 0 0
Si1 Yb1 Si2 96.71(4) 0 0
Si1 Yb1 Si2 145.730(18) 0 0
Si1 Yb1 Si2 96.71(4) 0 0
Si1 Yb1 Si2 145.730(18) 0 0
Si2 Yb1 Si2 104.99(6) 0 0
Si2 Yb1 Si2 68.24(3) 0 0
Si2 Yb1 Si2 68.24(3) 0 0
Si1 Yb1 Si1 139.68(4) 0 0
Si1 Yb1 Si1 98.07(2) 0 0
Si1 Yb1 Si1 98.07(2) 0 0
Si1 Yb1 Si1 61.20(5) 0 0
Si2 Yb1 Si1 48.55(2) 0 0
Si2 Yb1 Si1 48.55(2) 0 0
Si2 Yb1 Si1 116.19(3) 0 0
Si2 Yb1 Si1 116.19(3) 0 0
Si1 Yb1 Si1 61.20(5) 0 0
Si1 Yb1 Si1 98.07(2) 0 0
Si1 Yb1 Si1 98.07(2) 0 0
Si1 Yb1 Si1 139.68(4) 0 0
Si2 Yb1 Si1 116.19(3) 0 0
Si2 Yb1 Si1 116.19(3) 0 0
Si2 Yb1 Si1 48.55(2) 0 0
Si2 Yb1 Si1 48.55(2) 0 0
Si1 Yb1 Si1 159.12(6) 0 0
Si1 Yb1 Si1 98.07(2) 0 0
Si1 Yb1 Si1 61.20(5) 0 0
Si1 Yb1 Si1 139.68(4) 0 0
Si1 Yb1 Si1 98.07(2) 0 0
Si2 Yb1 Si1 48.55(2) 0 0
Si2 Yb1 Si1 116.19(3) 0 0
Si2 Yb1 Si1 48.55(2) 0 0
Si2 Yb1 Si1 116.19(3) 0 0
Si1 Yb1 Si1 88.118(11) 0 0
Si1 Yb1 Si1 88.119(11) 0 0
Si1 Yb1 Si1 98.07(2) 0 0
Si1 Yb1 Si1 139.68(4) 0 0
Si1 Yb1 Si1 61.20(5) 0 0
Si1 Yb1 Si1 98.07(2) 0 0
Si2 Yb1 Si1 116.19(3) 0 0
Si2 Yb1 Si1 48.55(2) 0 0
Si2 Yb1 Si1 116.19(3) 0 0
Si2 Yb1 Si1 48.55(2) 0 0
Si1 Yb1 Si1 88.119(11) 0 0
Si1 Yb1 Si1 88.118(11) 0 0
Si1 Yb1 Si1 159.12(6) 0 0
Si2 Yb2 Si2 145.62(6) 0 0
Si2 Yb2 Si2 49.41(9) 0 0
Si2 Yb2 Si2 145.62(6) 0 0
Si2 Yb2 Si2 145.62(6) 0 0
Si2 Yb2 Si2 49.41(9) 0 0
Si2 Yb2 Si2 145.62(6) 0 0
Si2 Yb2 Si1 138.95(4) 0 0
Si2 Yb2 Si1 51.37(3) 0 0
Si2 Yb2 Si1 97.08(5) 0 0
Si2 Yb2 Si1 75.34(4) 0 0
Si2 Yb2 Si1 51.37(3) 0 0
Si2 Yb2 Si1 138.95(4) 0 0
Si2 Yb2 Si1 75.34(4) 0 0
Si2 Yb2 Si1 97.08(5) 0 0
Si1 Yb2 Si1 154.64(7) 0 0
Si2 Yb2 Si1 138.95(4) 0 0
Si2 Yb2 Si1 75.34(4) 0 0
Si2 Yb2 Si1 97.08(5) 0 0
Si2 Yb2 Si1 51.37(3) 0 0
Si1 Yb2 Si1 52.74(6) 0 0
Si1 Yb2 Si1 103.48(2) 0 0
Si2 Yb2 Si1 75.34(4) 0 0
Si2 Yb2 Si1 138.95(4) 0 0
Si2 Yb2 Si1 51.37(3) 0 0
Si2 Yb2 Si1 97.08(5) 0 0
Si1 Yb2 Si1 103.48(2) 0 0
Si1 Yb2 Si1 52.74(6) 0 0
Si1 Yb2 Si1 64.07(5) 0 0
Si2 Yb2 Si1 75.34(4) 0 0
Si2 Yb2 Si1 97.08(5) 0 0
Si2 Yb2 Si1 51.37(3) 0 0
Si2 Yb2 Si1 138.95(4) 0 0
Si1 Yb2 Si1 64.07(5) 0 0
Si1 Yb2 Si1 122.25(6) 0 0
Si1 Yb2 Si1 103.48(2) 0 0
Si1 Yb2 Si1 97.99(6) 0 0
Si2 Yb2 Si1 97.08(5) 0 0
Si2 Yb2 Si1 75.34(4) 0 0
Si2 Yb2 Si1 138.95(4) 0 0
Si2 Yb2 Si1 51.37(3) 0 0
Si1 Yb2 Si1 122.25(6) 0 0
Si1 Yb2 Si1 64.07(5) 0 0
Si1 Yb2 Si1 97.99(6) 0 0
Si1 Yb2 Si1 103.48(2) 0 0
Si1 Yb2 Si1 154.64(7) 0 0
Si2 Yb2 Si1 97.08(5) 0 0
Si2 Yb2 Si1 51.37(3) 0 0
Si2 Yb2 Si1 138.95(4) 0 0
Si2 Yb2 Si1 75.34(4) 0 0
Si1 Yb2 Si1 97.99(6) 0 0
Si1 Yb2 Si1 103.48(2) 0 0
Si1 Yb2 Si1 122.25(6) 0 0
Si1 Yb2 Si1 154.64(7) 0 0
Si1 Yb2 Si1 103.48(2) 0 0
Si1 Yb2 Si1 52.74(6) 0 0
Si2 Yb2 Si1 51.37(3) 0 0
Si2 Yb2 Si1 97.08(5) 0 0
Si2 Yb2 Si1 75.34(4) 0 0
Si2 Yb2 Si1 138.95(4) 0 0
Si1 Yb2 Si1 103.48(2) 0 0
Si1 Yb2 Si1 97.99(6) 0 0
Si1 Yb2 Si1 154.64(7) 0 0
Si1 Yb2 Si1 122.25(6) 0 0
Si1 Yb2 Si1 52.74(6) 0 0
Si1 Yb2 Si1 103.48(2) 0 0
Si1 Yb2 Si1 64.07(5) 0 0
Si1 Si1 Si2 61.59(4) 0 0
Si1 Si1 Si2 61.59(4) 0 0
Si2 Si1 Si2 80.97(11) 0 0
Si1 Si1 Si1 90 0 0
Si2 Si1 Si1 87.73(6) 0 0
Si2 Si1 Si1 151.48(4) 0 0
Si1 Si1 Si1 90 0 0
Si2 Si1 Si1 151.48(4) 0 0
Si2 Si1 Si1 87.73(6) 0 0
Si1 Si1 Si1 90 0 0
Si1 Si1 Yb1 140.76(3) 0 0
Si2 Si1 Yb1 138.06(5) 0 0
Si2 Si1 Yb1 138.06(5) 0 0
Si1 Si1 Yb1 63.43(2) 0 0
Si1 Si1 Yb1 63.43(2) 0 0
Si1 Si1 Yb2 118.87(3) 0 0
Si2 Si1 Yb2 63.20(3) 0 0
Si2 Si1 Yb2 130.54(8) 0 0
Si1 Si1 Yb2 63.63(3) 0 0
Si1 Si1 Yb2 139.00(3) 0 0
Yb1 Si1 Yb2 76.40(3) 0 0
Si1 Si1 Yb2 118.87(3) 0 0
Si2 Si1 Yb2 130.54(8) 0 0
Si2 Si1 Yb2 63.20(3) 0 0
Si1 Si1 Yb2 139.00(3) 0 0
Si1 Si1 Yb2 63.63(3) 0 0
Yb1 Si1 Yb2 76.40(3) 0 0
Yb2 Si1 Yb2 115.93(5) 0 0
Si1 Si1 Yb1 100.44(3) 0 0
Si2 Si1 Yb1 60.18(6) 0 0
Si2 Si1 Yb1 60.18(6) 0 0
Si1 Si1 Yb1 134.059(5) 0 0
Si1 Si1 Yb1 134.059(5) 0 0
Yb1 Si1 Yb1 118.80(5) 0 0
Yb2 Si1 Yb1 72.34(3) 0 0
Yb2 Si1 Yb1 72.34(3) 0 0
Si2 Si2 Si1 92.27(6) 0 0
Si2 Si2 Si1 92.27(6) 0 0
Si1 Si2 Si1 175.47(12) 0 0
Si2 Si2 Si1 92.27(6) 0 0
Si1 Si2 Si1 56.83(7) 0 0
Si1 Si2 Si1 122.96(7) 0 0
Si2 Si2 Si1 92.27(6) 0 0
Si1 Si2 Si1 122.96(7) 0 0
Si1 Si2 Si1 56.83(7) 0 0
Si1 Si2 Si1 175.47(12) 0 0
Si2 Si2 Yb2 65.29(4) 0 0
Si1 Si2 Yb2 116.67(5) 0 0
Si1 Si2 Yb2 65.44(3) 0 0
Si1 Si2 Yb2 65.44(3) 0 0
Si1 Si2 Yb2 116.67(5) 0 0
Si2 Si2 Yb2 65.29(4) 0 0
Si1 Si2 Yb2 65.44(3) 0 0
Si1 Si2 Yb2 116.67(5) 0 0
Si1 Si2 Yb2 116.67(5) 0 0
Si1 Si2 Yb2 65.44(3) 0 0
Yb2 Si2 Yb2 130.59(9) 0 0
Si2 Si2 Yb1 142.49(3) 0 0
Si1 Si2 Yb1 71.27(5) 0 0
Si1 Si2 Yb1 104.97(6) 0 0
Si1 Si2 Yb1 104.97(6) 0 0
Si1 Si2 Yb1 71.27(5) 0 0
Yb2 Si2 Yb1 152.21(7) 0 0
Yb2 Si2 Yb1 77.200(17) 0 0
Si2 Si2 Yb1 142.49(3) 0 0
Si1 Si2 Yb1 104.97(6) 0 0
Si1 Si2 Yb1 71.27(5) 0 0
Si1 Si2 Yb1 71.27(5) 0 0
Si1 Si2 Yb1 104.97(6) 0 0
Yb2 Si2 Yb1 77.200(17) 0 0
Yb2 Si2 Yb1 152.21(7) 0 0
Yb1 Si2 Yb1 75.01(6) 0 0

loop_
_geom_bond_atom_site_label_1
_geom_bond_atom_site_label_2
_geom_bond_distance
_geom_bond_site_symmetry_2
Yb1 Si1 2.9679(17) 0
Yb1 Si1 2.9679(17) 0
Yb1 Si1 2.9679(17) 0
Yb1 Si1 2.9679(17) 0
Yb1 Si2 2.971(2) 0
Yb1 Si2 2.971(2) 0
Yb1 Si2 2.971(2) 0
Yb1 Si2 2.971(2) 0
Yb1 Si1 3.2432(18) 0
Yb1 Si1 3.2432(18) 0
Yb1 Si1 3.2432(18) 0
Yb1 Si1 3.2432(18) 0
Yb2 Si2 2.9330(10) 0
Yb2 Si2 2.9330(10) 0
Yb2 Si2 2.9330(10) 0
Yb2 Si2 2.9330(10) 0
Yb2 Si1 2.9886(9) 0
Yb2 Si1 2.9886(9) 0
Yb2 Si1 2.9886(9) 0
Yb2 Si1 2.9886(9) 0
Yb2 Si1 2.9886(9) 0
Yb2 Si1 2.9886(9) 0
Yb2 Si1 2.9886(9) 0
Yb2 Si1 2.9886(9) 0
Si1 Si1 2.443(3) 0
Si1 Si2 2.5668(13) 0
Si1 Si2 2.5668(13) 0
Si1 Si1 2.655(2) 0
Si1 Si1 2.655(2) 0
Si1 Yb1 2.9679(17) 0
Si1 Yb2 2.9886(9) 0
Si2 Si2 2.452(5) 0
Si2 Si1 2.5668(13) 0
Si2 Si1 2.5668(13) 0
Si2 Si1 2.5668(13) 0
Si2 Yb2 2.9330(10) 0
Si2 Yb2 2.9330(10) 0
Si2 Yb1 2.971(2) 0
